data_4077566
loop_
_publ_author_name
'Werner, Helmut'
'Canepa, Giuseppe'
'Ilg, Kerstin'
'Wolf, Justin'

_publ_contact_author
;
        Prof. Dr. Helmut Werner
        Institut f\"ur Anorganische Chemie
        Universit\"at W\"urzburg
        Am Hubland
        D-97074 W\"urzburg
        Deutschland
;
_publ_section_title
;
 Half-Sandwich Type Rhodium(I) Complexes with Arenes and Functionalized
 Arenes C6H5X(CH2)nPR2(R =iPr,tBu) as Nonchelating and Chelating Ligands
;
_journal_issue 23
_journal_name_full Organometallics
_journal_page_first 4756
_journal_paper_doi 10.1021/om0004646
_journal_volume 19
_journal_year 2000
_chemical_formula_sum 'C22 H37 F6 P2 Rh'
_chemical_formula_weight 580.37
_chemical_melting_point '182_C (decay)'
_chemical_name_systematic
; 
 ? 
;
_space_group_IT_number 14
_symmetry_cell_setting monoclinic
_symmetry_Int_Tables_number 14
_symmetry_space_group_name_Hall '-P 2ybc'
_symmetry_space_group_name_H-M 'P 1 21/c 1'
_atom_sites_solution_hydrogens geom
_atom_sites_solution_primary direct
_atom_sites_solution_secondary difmap
_audit_creation_method SHELXL-97
_cell_angle_alpha 90.00
_cell_angle_beta 99.895(12)
_cell_angle_gamma 90.00
_cell_formula_units_Z 4
_cell_length_a 13.4032(13)
_cell_length_b 9.9449(13)
_cell_length_c 18.9743(19)
_cell_measurement_reflns_used 5000
_cell_measurement_temperature 173(2)
_cell_measurement_theta_max 25.03
_cell_measurement_theta_min 2.32
_cell_volume 2491.5(5)
_computing_cell_refinement 'IPDS (STOE)'
_computing_data_collection 'IPDS (STOE)'
_computing_structure_refinement 'SHELXL-97 (Sheldrick, 1997)'
_computing_structure_solution 'SHELXS-97 (Sheldrick, 1990)'
_diffrn_ambient_temperature 173(2)
_diffrn_measured_fraction_theta_full 0.976
_diffrn_measured_fraction_theta_max 0.976
_diffrn_measurement_device_type 'IPDS (STOE)'
_diffrn_measurement_method Phi-scans
_diffrn_radiation_monochromator graphite
_diffrn_radiation_source 'fine-focus sealed tube'
_diffrn_radiation_type MoK\a
_diffrn_radiation_wavelength 0.71073
_diffrn_reflns_av_R_equivalents 0.0719
_diffrn_reflns_av_sigmaI/netI 0.0382
_diffrn_reflns_limit_h_max 15
_diffrn_reflns_limit_h_min -15
_diffrn_reflns_limit_k_max 11
_diffrn_reflns_limit_k_min -11
_diffrn_reflns_limit_l_max 22
_diffrn_reflns_limit_l_min -22
_diffrn_reflns_number 25465
_diffrn_reflns_theta_full 25.03
_diffrn_reflns_theta_max 25.03
_diffrn_reflns_theta_min 2.32
_diffrn_standards_decay_% 0
_diffrn_standards_interval_count 0
_diffrn_standards_number 0
_exptl_absorpt_coefficient_mu 0.866
_exptl_absorpt_correction_type none
_exptl_absorpt_process_details
;
?
;
_exptl_crystal_colour yellow
_exptl_crystal_density_diffrn 1.547
_exptl_crystal_density_method 'not measured'
_exptl_crystal_description prism
_exptl_crystal_F_000 1192
_exptl_crystal_size_max 0.22
_exptl_crystal_size_mid 0.18
_exptl_crystal_size_min 0.17
_refine_diff_density_max 0.784
_refine_diff_density_min -0.647
_refine_diff_density_rms 0.091
_refine_ls_extinction_coef 0.0053(7)
_refine_ls_extinction_expression Fc^*^=kFc[1+0.001xFc^2^\l^3^/sin(2\q)]^-1/4^
_refine_ls_extinction_method SHELXL
_refine_ls_goodness_of_fit_ref 1.015
_refine_ls_hydrogen_treatment mixed
_refine_ls_matrix_type full
_refine_ls_number_parameters 285
_refine_ls_number_reflns 4290
_refine_ls_number_restraints 0
_refine_ls_restrained_S_all 1.015
_refine_ls_R_factor_all 0.0465
_refine_ls_R_factor_gt 0.0386
_refine_ls_shift/su_max 0.001
_refine_ls_shift/su_mean 0.000
_refine_ls_structure_factor_coef Fsqd
_refine_ls_weighting_details 'calc w=1/[\s^2^(Fo^2^)+(0.0764P)^2^+0.0000P] where P=(Fo^2^+2Fc^2^)/3'
_refine_ls_weighting_scheme calc
_refine_ls_wR_factor_gt 0.1010
_refine_ls_wR_factor_ref 0.1052
_reflns_number_gt 3463
_reflns_number_total 4290
_reflns_threshold_expression >2sigma(I)
_cod_data_source_file om0004646.cif
_cod_data_source_block 11
_cod_original_sg_symbol_H-M P21/c
_cod_database_code 4077566

loop_
_symmetry_equiv_pos_as_xyz
'x, y, z'
'-x, y+1/2, -z+1/2'
'-x, -y, -z'
'x, -y-1/2, z-1/2'

loop_
_atom_site_label
_atom_site_type_symbol
_atom_site_fract_x
_atom_site_fract_y
_atom_site_fract_z
_atom_site_U_iso_or_equiv
_atom_site_adp_type
_atom_site_occupancy
_atom_site_symmetry_multiplicity
_atom_site_calc_flag
_atom_site_refinement_flags
Rh Rh 0.283350(19) 0.32964(2) 0.113600(12) 0.02887(13) Uani 1 1 d .
P1 P 0.15265(7) 0.32126(8) 0.17251(5) 0.0323(2) Uani 1 1 d .
C1 C 0.2529(3) 0.5486(3) 0.1094(2) 0.0392(8) Uani 1 1 d .
C2 C 0.2521(3) 0.5113(4) 0.03723(19) 0.0425(8) Uani 1 1 d .
H2 H 0.1944 0.5299 0.0020 0.051 Uiso 1 1 calc R
C3 C 0.3353(3) 0.4476(4) 0.0179(2) 0.0464(9) Uani 1 1 d .
H3 H 0.3336 0.4205 -0.0303 0.056 Uiso 1 1 calc R
C4 C 0.4229(3) 0.4226(4) 0.0696(2) 0.0456(9) Uani 1 1 d .
H4 H 0.4780 0.3738 0.0568 0.055 Uiso 1 1 calc R
C5 C 0.4283(3) 0.4703(4) 0.1402(2) 0.0463(9) Uani 1 1 d .
H5 H 0.4887 0.4593 0.1741 0.056 Uiso 1 1 calc R
C6 C 0.3445(3) 0.5336(3) 0.1599(2) 0.0426(9) Uani 1 1 d .
H6 H 0.3483 0.5670 0.2072 0.051 Uiso 1 1 calc R
C7 C 0.1575(3) 0.5956(4) 0.1336(2) 0.0455(9) Uani 1 1 d .
H7A H 0.1020 0.6004 0.0919 0.055 Uiso 1 1 calc R
H7B H 0.1682 0.6869 0.1542 0.055 Uiso 1 1 calc R
C8 C 0.1266(3) 0.4998(4) 0.1900(2) 0.0463(9) Uani 1 1 d .
H8A H 0.0534 0.5107 0.1908 0.056 Uiso 1 1 calc R
H8B H 0.1640 0.5249 0.2379 0.056 Uiso 1 1 calc R
C10 C 0.1745(3) 0.2440(4) 0.26192(18) 0.0383(8) Uani 1 1 d .
H10 H 0.1792 0.1447 0.2549 0.046 Uiso 1 1 calc R
C11 C 0.2758(3) 0.2893(4) 0.3052(2) 0.0466(9) Uani 1 1 d .
H11A H 0.2726 0.3855 0.3159 0.070 Uiso 1 1 calc R
H11B H 0.3299 0.2732 0.2774 0.070 Uiso 1 1 calc R
H11C H 0.2898 0.2383 0.3500 0.070 Uiso 1 1 calc R
C12 C 0.0869(4) 0.2682(5) 0.3031(3) 0.0572(11) Uani 1 1 d .
H12A H 0.0986 0.2161 0.3476 0.086 Uiso 1 1 calc R
H12B H 0.0231 0.2398 0.2736 0.086 Uiso 1 1 calc R
H12C H 0.0833 0.3641 0.3143 0.086 Uiso 1 1 calc R
C13 C 0.0292(3) 0.2533(4) 0.1289(2) 0.0440(9) Uani 1 1 d .
H13 H -0.0231 0.2919 0.1549 0.053 Uiso 1 1 calc R
C14 C 0.0032(4) 0.3023(5) 0.0513(3) 0.0638(13) Uani 1 1 d .
H14A H 0.0537 0.2684 0.0241 0.096 Uiso 1 1 calc R
H14B H 0.0032 0.4009 0.0505 0.096 Uiso 1 1 calc R
H14C H -0.0640 0.2691 0.0298 0.096 Uiso 1 1 calc R
C15 C 0.0199(3) 0.1007(4) 0.1327(3) 0.0509(10) Uani 1 1 d .
H15A H -0.0511 0.0745 0.1179 0.076 Uiso 1 1 calc R
H15B H 0.0437 0.0706 0.1820 0.076 Uiso 1 1 calc R
H15C H 0.0612 0.0588 0.1009 0.076 Uiso 1 1 calc R
C20 C 0.3268(3) 0.1253(3) 0.14227(18) 0.0340(7) Uani 1 1 d .
H20 H 0.2936 0.1387 0.1821 0.041 Uiso 1 1 calc R
C21 C 0.2675(3) 0.1283(4) 0.0737(2) 0.0374(8) Uani 1 1 d .
H21 H 0.1971 0.1464 0.0694 0.045 Uiso 1 1 calc R
C22 C 0.3105(4) 0.1041(4) 0.00717(19) 0.0486(10) Uani 1 1 d .
H22A H 0.3817 0.1351 0.0145 0.058 Uiso 1 1 calc R
H22B H 0.2717 0.1563 -0.0328 0.058 Uiso 1 1 calc R
C23 C 0.3059(5) -0.0457(5) -0.0120(2) 0.0626(13) Uani 1 1 d .
H23A H 0.2347 -0.0692 -0.0314 0.075 Uiso 1 1 calc R
H23B H 0.3458 -0.0603 -0.0507 0.075 Uiso 1 1 calc R
C24 C 0.3443(5) -0.1415(5) 0.0485(3) 0.0740(17) Uani 1 1 d .
H24A H 0.3393 -0.2340 0.0290 0.089 Uiso 1 1 calc R
H24B H 0.2982 -0.1358 0.0839 0.089 Uiso 1 1 calc R
C25 C 0.4514(5) -0.1205(5) 0.0876(3) 0.0740(15) Uani 1 1 d .
H25A H 0.4887 -0.0694 0.0557 0.089 Uiso 1 1 calc R
H25B H 0.4840 -0.2099 0.0953 0.089 Uiso 1 1 calc R
C26 C 0.4662(4) -0.0481(5) 0.1598(2) 0.0589(12) Uani 1 1 d .
H26A H 0.5379 -0.0577 0.1828 0.071 Uiso 1 1 calc R
H26B H 0.4243 -0.0939 0.1908 0.071 Uiso 1 1 calc R
C27 C 0.4391(3) 0.1023(4) 0.1567(2) 0.0488(10) Uani 1 1 d .
H27A H 0.4683 0.1449 0.2028 0.059 Uiso 1 1 calc R
H27B H 0.4697 0.1459 0.1187 0.059 Uiso 1 1 calc R
P2 P 0.74128(7) 0.34807(9) 0.17823(5) 0.0370(2) Uani 1 1 d .
F1 F 0.6770(2) 0.4792(3) 0.18893(16) 0.0625(7) Uani 1 1 d .
F2 F 0.6660(3) 0.3216(3) 0.10501(15) 0.0742(9) Uani 1 1 d .
F3 F 0.6698(2) 0.2604(3) 0.21785(18) 0.0794(9) Uani 1 1 d .
F4 F 0.8050(2) 0.2178(3) 0.1692(2) 0.0772(9) Uani 1 1 d .
F5 F 0.8138(3) 0.3789(3) 0.25117(16) 0.0845(10) Uani 1 1 d .
F6 F 0.8116(3) 0.4394(3) 0.13826(19) 0.0787(9) Uani 1 1 d .

loop_
_atom_site_aniso_label
_atom_site_aniso_U_11
_atom_site_aniso_U_22
_atom_site_aniso_U_33
_atom_site_aniso_U_23
_atom_site_aniso_U_13
_atom_site_aniso_U_12
Rh 0.02942(19) 0.02810(18) 0.03008(17) 0.00208(9) 0.00786(11) -0.00036(10)
P1 0.0305(5) 0.0308(4) 0.0376(4) 0.0041(3) 0.0115(4) 0.0038(3)
C1 0.050(2) 0.0212(15) 0.048(2) 0.0032(13) 0.0125(17) 0.0023(14)
C2 0.053(2) 0.0313(17) 0.0442(19) 0.0166(15) 0.0119(17) 0.0036(16)
C3 0.061(3) 0.041(2) 0.0426(19) 0.0131(15) 0.0242(18) -0.0052(17)
C4 0.039(2) 0.0383(19) 0.065(2) 0.0085(17) 0.0240(18) -0.0047(16)
C5 0.038(2) 0.042(2) 0.058(2) 0.0023(17) 0.0060(18) -0.0144(16)
C6 0.052(2) 0.0263(16) 0.048(2) -0.0049(14) 0.0049(17) -0.0078(15)
C7 0.056(3) 0.0307(17) 0.053(2) 0.0051(16) 0.0167(18) 0.0085(16)
C8 0.053(2) 0.0365(18) 0.055(2) 0.0037(17) 0.0261(18) 0.0115(17)
C10 0.046(2) 0.0360(18) 0.0358(17) 0.0013(14) 0.0154(16) 0.0032(15)
C11 0.056(3) 0.046(2) 0.0379(18) -0.0014(16) 0.0084(17) -0.0015(18)
C12 0.068(3) 0.051(2) 0.063(2) 0.009(2) 0.041(2) 0.008(2)
C13 0.0274(19) 0.048(2) 0.056(2) 0.0085(17) 0.0069(16) 0.0020(15)
C14 0.049(3) 0.069(3) 0.065(3) 0.021(2) -0.015(2) -0.004(2)
C15 0.030(2) 0.051(2) 0.072(3) 0.008(2) 0.0102(18) -0.0081(17)
C20 0.043(2) 0.0260(16) 0.0353(16) 0.0071(13) 0.0141(15) 0.0120(14)
C21 0.037(2) 0.0308(17) 0.047(2) -0.0051(14) 0.0127(16) -0.0008(14)
C22 0.072(3) 0.042(2) 0.0329(18) -0.0075(15) 0.0134(18) 0.0025(19)
C23 0.088(4) 0.048(2) 0.055(2) -0.0146(19) 0.022(2) -0.009(2)
C24 0.126(5) 0.032(2) 0.072(3) -0.011(2) 0.042(3) -0.009(3)
C25 0.095(4) 0.046(3) 0.091(4) 0.006(2) 0.045(3) 0.023(3)
C26 0.060(3) 0.055(3) 0.065(3) 0.014(2) 0.020(2) 0.026(2)
C27 0.043(2) 0.048(2) 0.053(2) 0.0030(18) 0.0045(18) 0.0119(18)
P2 0.0348(5) 0.0372(5) 0.0400(5) -0.0009(4) 0.0094(4) -0.0018(4)
F1 0.0500(15) 0.0489(14) 0.0886(18) -0.0194(13) 0.0114(13) 0.0055(11)
F2 0.093(2) 0.0680(18) 0.0534(15) -0.0148(12) -0.0117(15) 0.0025(15)
F3 0.074(2) 0.076(2) 0.095(2) 0.0174(17) 0.0338(17) -0.0179(16)
F4 0.0560(17) 0.0512(15) 0.127(3) -0.0113(17) 0.0213(17) 0.0117(13)
F5 0.093(2) 0.077(2) 0.0673(17) 0.0025(15) -0.0302(17) -0.0139(17)
F6 0.079(2) 0.0719(19) 0.096(2) 0.0134(16) 0.0454(17) -0.0128(16)

loop_
_atom_type_symbol
_atom_type_description
_atom_type_scat_dispersion_real
_atom_type_scat_dispersion_imag
_atom_type_scat_source
C C 0.0033 0.0016 'International Tables Vol C Tables 4.2.6.8 and 6.1.1.4'
H H 0.0000 0.0000 'International Tables Vol C Tables 4.2.6.8 and 6.1.1.4'
F F 0.0171 0.0103 'International Tables Vol C Tables 4.2.6.8 and 6.1.1.4'
P P 0.1023 0.0942 'International Tables Vol C Tables 4.2.6.8 and 6.1.1.4'
Rh Rh -1.1178 0.9187 'International Tables Vol C Tables 4.2.6.8 and 6.1.1.4'

loop_
_geom_angle_atom_site_label_1
_geom_angle_atom_site_label_2
_geom_angle_atom_site_label_3
_geom_angle
C21 Rh C20 38.12(14)
C21 Rh C1 154.37(14)
C20 Rh C1 167.25(13)
C21 Rh P1 95.93(11)
C20 Rh P1 92.26(10)
C1 Rh P1 84.21(11)
C21 Rh C6 165.10(15)
C20 Rh C6 132.07(14)
C1 Rh C6 36.83(14)
P1 Rh C6 95.76(11)
C21 Rh C2 120.95(14)
C20 Rh C2 155.11(13)
C1 Rh C2 36.44(14)
P1 Rh C2 105.65(10)
C6 Rh C2 64.21(14)
C21 Rh C4 106.14(14)
C20 Rh C4 105.19(14)
C1 Rh C4 75.81(15)
P1 Rh C4 157.93(10)
C6 Rh C4 62.54(15)
C2 Rh C4 62.71(14)
C21 Rh C3 102.56(14)
C20 Rh C3 123.96(14)
C1 Rh C3 63.98(14)
P1 Rh C3 139.62(11)
C6 Rh C3 73.95(14)
C2 Rh C3 34.46(15)
C4 Rh C3 34.87(15)
C21 Rh C5 130.86(15)
C20 Rh C5 109.00(14)
C1 Rh C5 64.41(15)
P1 Rh C5 126.72(11)
C6 Rh C5 34.59(15)
C2 Rh C5 74.12(14)
C4 Rh C5 34.63(15)
C3 Rh C5 62.18(15)
C10 P1 C13 104.40(18)
C10 P1 C8 103.88(17)
C13 P1 C8 104.5(2)
C10 P1 Rh 117.54(13)
C13 P1 Rh 120.57(14)
C8 P1 Rh 104.02(13)
C2 C1 C6 118.9(4)
C2 C1 C7 120.7(4)
C6 C1 C7 120.3(3)
C2 C1 Rh 75.4(2)
C6 C1 Rh 75.0(2)
C7 C1 Rh 117.1(2)
C3 C2 C1 120.2(4)
C3 C2 Rh 75.0(2)
C1 C2 Rh 68.17(18)
C2 C3 C4 120.4(4)
C2 C3 Rh 70.6(2)
C4 C3 Rh 72.5(2)
C5 C4 C3 120.0(4)
C5 C4 Rh 73.2(2)
C3 C4 Rh 72.6(2)
C6 C5 C4 119.6(4)
C6 C5 Rh 69.9(2)
C4 C5 Rh 72.2(2)
C5 C6 C1 120.5(3)
C5 C6 Rh 75.6(2)
C1 C6 Rh 68.17(19)
C1 C7 C8 111.3(3)
C7 C8 P1 112.7(3)
C11 C10 C12 111.5(3)
C11 C10 P1 111.0(3)
C12 C10 P1 112.9(3)
C15 C13 C14 110.8(4)
C15 C13 P1 114.7(3)
C14 C13 P1 110.6(3)
C21 C20 C27 124.3(3)
C21 C20 Rh 70.20(19)
C27 C20 Rh 114.1(3)
C20 C21 C22 122.7(4)
C20 C21 Rh 71.68(19)
C22 C21 Rh 114.9(3)
C21 C22 C23 110.6(4)
C24 C23 C22 115.9(4)
C23 C24 C25 117.2(5)
C24 C25 C26 118.0(4)
C25 C26 C27 115.5(4)
C20 C27 C26 112.2(4)
F4 P2 F5 89.5(2)
F4 P2 F3 89.01(19)
F5 P2 F3 91.26(19)
F4 P2 F6 92.35(19)
F5 P2 F6 88.9(2)
F3 P2 F6 178.63(19)
F4 P2 F2 92.45(17)
F5 P2 F2 178.04(19)
F3 P2 F2 88.79(19)
F6 P2 F2 90.96(19)
F4 P2 F1 178.93(19)
F5 P2 F1 89.68(18)
F3 P2 F1 90.32(17)
F6 P2 F1 88.33(17)
F2 P2 F1 88.36(16)

loop_
_geom_bond_atom_site_label_1
_geom_bond_atom_site_label_2
_geom_bond_distance
Rh C21 2.138(3)
Rh C20 2.158(3)
Rh C1 2.215(3)
Rh P1 2.2356(10)
Rh C6 2.304(3)
Rh C2 2.308(3)
Rh C4 2.364(4)
Rh C3 2.364(3)
Rh C5 2.377(4)
P1 C10 1.839(3)
P1 C13 1.846(4)
P1 C8 1.850(4)
C1 C2 1.417(5)
C1 C6 1.430(5)
C1 C7 1.506(6)
C2 C3 1.385(6)
C3 C4 1.417(6)
C4 C5 1.411(6)
C5 C6 1.393(6)
C7 C8 1.541(5)
C10 C11 1.529(6)
C10 C12 1.536(6)
C13 C15 1.526(6)
C13 C14 1.533(6)
C20 C21 1.403(5)
C20 C27 1.501(5)
C21 C22 1.495(5)
C22 C23 1.532(6)
C23 C24 1.512(7)
C24 C25 1.513(9)
C25 C26 1.529(7)
C26 C27 1.538(6)
P2 F4 1.578(3)
P2 F5 1.578(3)
P2 F3 1.578(3)
P2 F6 1.592(3)
P2 F2 1.592(3)
P2 F1 1.595(3)

loop_
_geom_torsion_atom_site_label_1
_geom_torsion_atom_site_label_2
_geom_torsion_atom_site_label_3
_geom_torsion_atom_site_label_4
_geom_torsion
C21 Rh P1 C10 82.04(17)
C20 Rh P1 C10 43.99(17)
C1 Rh P1 C10 -123.73(17)
C6 Rh P1 C10 -88.69(16)
C2 Rh P1 C10 -153.48(17)
C4 Rh P1 C10 -98.7(3)
C3 Rh P1 C10 -160.6(2)
C5 Rh P1 C10 -71.85(18)
C21 Rh P1 C13 -47.29(18)
C20 Rh P1 C13 -85.34(17)
C1 Rh P1 C13 106.94(17)
C6 Rh P1 C13 141.98(17)
C2 Rh P1 C13 77.19(18)
C4 Rh P1 C13 132.0(3)
C3 Rh P1 C13 70.1(2)
C5 Rh P1 C13 158.83(19)
C21 Rh P1 C8 -163.81(18)
C20 Rh P1 C8 158.14(17)
C1 Rh P1 C8 -9.58(17)
C6 Rh P1 C8 25.46(17)
C2 Rh P1 C8 -39.33(18)
C4 Rh P1 C8 15.5(3)
C3 Rh P1 C8 -46.5(2)
C5 Rh P1 C8 42.31(19)
C21 Rh C1 C2 -34.8(5)
C20 Rh C1 C2 159.1(6)
P1 Rh C1 C2 -126.4(2)
C6 Rh C1 C2 125.9(4)
C4 Rh C1 C2 63.0(3)
C3 Rh C1 C2 27.9(2)
C5 Rh C1 C2 97.9(3)
C21 Rh C1 C6 -160.7(3)
C20 Rh C1 C6 33.2(8)
P1 Rh C1 C6 107.7(2)
C2 Rh C1 C6 -125.9(4)
C4 Rh C1 C6 -62.9(2)
C3 Rh C1 C6 -98.0(3)
C5 Rh C1 C6 -28.0(2)
C21 Rh C1 C7 82.6(4)
C20 Rh C1 C7 -83.5(7)
P1 Rh C1 C7 -9.1(3)
C6 Rh C1 C7 -116.7(4)
C2 Rh C1 C7 117.4(4)
C4 Rh C1 C7 -179.6(3)
C3 Rh C1 C7 145.3(3)
C5 Rh C1 C7 -144.7(3)
C6 C1 C2 C3 7.1(5)
C7 C1 C2 C3 -169.3(3)
Rh C1 C2 C3 -56.2(3)
C6 C1 C2 Rh 63.3(3)
C7 C1 C2 Rh -113.1(3)
C21 Rh C2 C3 -64.8(3)
C20 Rh C2 C3 -37.3(5)
C1 Rh C2 C3 131.9(4)
P1 Rh C2 C3 -171.8(2)
C6 Rh C2 C3 99.3(3)
C4 Rh C2 C3 28.4(2)
C5 Rh C2 C3 63.7(3)
C21 Rh C2 C1 163.3(2)
C20 Rh C2 C1 -169.2(3)
P1 Rh C2 C1 56.2(2)
C6 Rh C2 C1 -32.6(2)
C4 Rh C2 C1 -103.6(3)
C3 Rh C2 C1 -131.9(4)
C5 Rh C2 C1 -68.2(3)
C1 C2 C3 C4 -1.8(5)
Rh C2 C3 C4 -54.8(3)
C1 C2 C3 Rh 53.0(3)
C21 Rh C3 C2 127.3(3)
C20 Rh C3 C2 162.1(2)
C1 Rh C3 C2 -29.5(2)
P1 Rh C3 C2 12.2(3)
C6 Rh C3 C2 -67.6(3)
C4 Rh C3 C2 -132.4(4)
C5 Rh C3 C2 -102.8(3)
C21 Rh C3 C4 -100.3(2)
C20 Rh C3 C4 -65.5(3)
C1 Rh C3 C4 102.9(3)
P1 Rh C3 C4 144.5(2)
C6 Rh C3 C4 64.8(2)
C2 Rh C3 C4 132.4(4)
C5 Rh C3 C4 29.5(2)
C2 C3 C4 C5 -4.1(5)
Rh C3 C4 C5 -58.0(3)
C2 C3 C4 Rh 53.9(3)
C21 Rh C4 C5 -141.2(2)
C20 Rh C4 C5 -101.6(2)
C1 Rh C4 C5 65.3(2)
P1 Rh C4 C5 39.5(4)
C6 Rh C4 C5 28.3(2)
C2 Rh C4 C5 101.9(3)
C3 Rh C4 C5 129.9(4)
C21 Rh C4 C3 88.9(3)
C20 Rh C4 C3 128.5(2)
C1 Rh C4 C3 -64.6(2)
P1 Rh C4 C3 -90.4(4)
C6 Rh C4 C3 -101.6(3)
C2 Rh C4 C3 -28.1(2)
C5 Rh C4 C3 -129.9(4)
C3 C4 C5 C6 4.5(5)
Rh C4 C5 C6 -53.2(3)
C3 C4 C5 Rh 57.7(3)
C21 Rh C5 C6 -175.2(2)
C20 Rh C5 C6 -138.5(2)
C1 Rh C5 C6 29.7(2)
P1 Rh C5 C6 -30.5(3)
C2 Rh C5 C6 67.4(2)
C4 Rh C5 C6 132.1(4)
C3 Rh C5 C6 102.4(3)
C21 Rh C5 C4 52.7(3)
C20 Rh C5 C4 89.4(2)
C1 Rh C5 C4 -102.4(3)
P1 Rh C5 C4 -162.65(19)
C6 Rh C5 C4 -132.1(4)
C2 Rh C5 C4 -64.7(2)
C3 Rh C5 C4 -29.7(2)
C4 C5 C6 C1 1.0(5)
Rh C5 C6 C1 -53.4(3)
C4 C5 C6 Rh 54.3(3)
C2 C1 C6 C5 -6.7(5)
C7 C1 C6 C5 169.7(3)
Rh C1 C6 C5 56.8(3)
C2 C1 C6 Rh -63.5(3)
C7 C1 C6 Rh 112.9(3)
C21 Rh C6 C5 14.4(6)
C20 Rh C6 C5 57.5(3)
C1 Rh C6 C5 -131.8(3)
P1 Rh C6 C5 155.8(2)
C2 Rh C6 C5 -99.5(3)
C4 Rh C6 C5 -28.4(2)
C3 Rh C6 C5 -64.0(2)
C21 Rh C6 C1 146.2(5)
C20 Rh C6 C1 -170.6(2)
P1 Rh C6 C1 -72.3(2)
C2 Rh C6 C1 32.3(2)
C4 Rh C6 C1 103.5(3)
C3 Rh C6 C1 67.8(2)
C5 Rh C6 C1 131.8(3)
C2 C1 C7 C8 117.1(4)
C6 C1 C7 C8 -59.2(5)
Rh C1 C7 C8 28.6(4)
C1 C7 C8 P1 -36.6(4)
C10 P1 C8 C7 151.5(3)
C13 P1 C8 C7 -99.4(3)
Rh P1 C8 C7 27.9(3)
C13 P1 C10 C11 179.3(3)
C8 P1 C10 C11 -71.5(3)
Rh P1 C10 C11 42.8(3)
C13 P1 C10 C12 -54.7(3)
C8 P1 C10 C12 54.5(3)
Rh P1 C10 C12 168.8(3)
C10 P1 C13 C15 -50.3(3)
C8 P1 C13 C15 -159.1(3)
Rh P1 C13 C15 84.6(3)
C10 P1 C13 C14 -176.5(3)
C8 P1 C13 C14 74.7(4)
Rh P1 C13 C14 -41.6(4)
C1 Rh C20 C21 170.3(6)
P1 Rh C20 C21 96.7(2)
C6 Rh C20 C21 -163.4(2)
C2 Rh C20 C21 -39.9(4)
C4 Rh C20 C21 -96.9(2)
C3 Rh C20 C21 -64.3(3)
C5 Rh C20 C21 -133.0(2)
C21 Rh C20 C27 119.7(4)
C1 Rh C20 C27 -70.1(7)
P1 Rh C20 C27 -143.6(3)
C6 Rh C20 C27 -43.8(3)
C2 Rh C20 C27 79.8(4)
C4 Rh C20 C27 22.7(3)
C3 Rh C20 C27 55.4(3)
C5 Rh C20 C27 -13.3(3)
C27 C20 C21 C22 2.0(5)
Rh C20 C21 C22 108.3(3)
C27 C20 C21 Rh -106.2(3)
C1 Rh C21 C20 -175.1(3)
P1 Rh C21 C20 -86.1(2)
C6 Rh C21 C20 55.4(6)
C2 Rh C21 C20 161.7(2)
C4 Rh C21 C20 94.2(2)
C3 Rh C21 C20 130.0(2)
C5 Rh C21 C20 66.1(3)
C20 Rh C21 C22 -118.3(4)
C1 Rh C21 C22 66.6(5)
P1 Rh C21 C22 155.6(3)
C6 Rh C21 C22 -62.9(7)
C2 Rh C21 C22 43.4(4)
C4 Rh C21 C22 -24.1(3)
C3 Rh C21 C22 11.7(3)
C5 Rh C21 C22 -52.2(4)
C20 C21 C22 C23 90.2(5)
Rh C21 C22 C23 173.7(3)
C21 C22 C23 C24 -48.0(6)
C22 C23 C24 C25 -56.1(6)
C23 C24 C25 C26 100.5(6)
C24 C25 C26 C27 -69.0(6)
C21 C20 C27 C26 -85.1(5)
Rh C20 C27 C26 -166.8(3)
C25 C26 C27 C20 74.3(5)
